data_7152656
loop_
_publ_author_name
'Kondratov, Ivan S.'
'Dolovanyuk, Violetta G.'
'Tolmachova, Nataliya A.'
'Gerus, Igor I.'
'Bergander, Klaus'
'Fr\"ohlich, Roland'
'Haufe, G\"unter'

_publ_section_title
;
 Reactions of \b-alkoxyvinyl polyfluoroalkyl ketones with ethyl
 isocyanoacetate and its use for the synthesis of new polyfluoroalkyl
 pyrroles and pyrrolidines.
;
_journal_issue 44
_journal_name_full 'Organic &amp; biomolecular chemistry'
_journal_page_first 8778
_journal_page_last 8785
_journal_paper_doi 10.1039/c2ob26176f
_journal_volume 10
_journal_year 2012
_chemical_formula_sum 'C10 H10 F5 N O4'
_chemical_formula_weight 303.19
_chemical_name_systematic
;
?
;
_space_group_IT_number 2
_symmetry_cell_setting triclinic
_symmetry_space_group_name_Hall '-P 1'
_symmetry_space_group_name_H-M 'P -1'
_atom_sites_solution_hydrogens 'at N from difmap, others geom'
_atom_sites_solution_primary direct
_atom_sites_solution_secondary difmap
_audit_creation_method SHELXL-97
_cell_angle_alpha 73.787(2)
_cell_angle_beta 86.704(2)
_cell_angle_gamma 75.894(2)
_cell_formula_units_Z 2
_cell_length_a 6.4262(3)
_cell_length_b 9.9510(3)
_cell_length_c 10.4639(4)
_cell_measurement_reflns_used 1431
_cell_measurement_temperature 223(2)
_cell_measurement_theta_max 27.88
_cell_measurement_theta_min 4.08
_cell_volume 623.11(4)
_computing_cell_refinement 'Collect (Nonius B.V., 1998)'
_computing_data_collection 'Collect (Nonius B.V., 1998)'
_computing_data_reduction 'Denzo-SMN (Otwinowski & Minor, 1997)'
_computing_molecular_graphics 'XP (BrukerAXS, 2000)'
_computing_publication_material 'SHELXL-97 (Sheldrick, 1997)'
_computing_structure_refinement 'SHELXL-97 (Sheldrick, 1997)'
_computing_structure_solution 'SHELXS-97 (Sheldrick, 1990)'
_diffrn_ambient_temperature 223(2)
_diffrn_measured_fraction_theta_full 0.967
_diffrn_measured_fraction_theta_max 0.967
_diffrn_measurement_device_type 'Nonius KappaCCD APEXII'
_diffrn_measurement_method '\w and \f scans'
_diffrn_radiation_monochromator 'Montel mirror'
_diffrn_radiation_source 'rotating anode Nonius FR591'
_diffrn_radiation_type MoK\a
_diffrn_radiation_wavelength 0.71073
_diffrn_reflns_av_R_equivalents 0.052
_diffrn_reflns_av_sigmaI/netI 0.0344
_diffrn_reflns_limit_h_max 8
_diffrn_reflns_limit_h_min -8
_diffrn_reflns_limit_k_max 12
_diffrn_reflns_limit_k_min -11
_diffrn_reflns_limit_l_max 13
_diffrn_reflns_limit_l_min -12
_diffrn_reflns_number 5389
_diffrn_reflns_theta_full 26.30
_diffrn_reflns_theta_max 26.30
_diffrn_reflns_theta_min 4.30
_exptl_absorpt_coefficient_mu 0.170
_exptl_absorpt_correction_T_max 0.9750
_exptl_absorpt_correction_T_min 0.9430
_exptl_absorpt_correction_type multi-scan
_exptl_absorpt_process_details 'Denzo (Otwinowski, Borek, Majewski & Minor, 2003)'
_exptl_crystal_colour colourless
_exptl_crystal_density_diffrn 1.616
_exptl_crystal_density_method 'not measured'
_exptl_crystal_description needle
_exptl_crystal_F_000 308
_exptl_crystal_size_max 0.35
_exptl_crystal_size_mid 0.15
_exptl_crystal_size_min 0.15
_refine_diff_density_max 0.371
_refine_diff_density_min -0.216
_refine_diff_density_rms 0.058
_refine_ls_extinction_method none
_refine_ls_goodness_of_fit_ref 1.066
_refine_ls_hydrogen_treatment mixed
_refine_ls_matrix_type full
_refine_ls_number_parameters 187
_refine_ls_number_reflns 2442
_refine_ls_number_restraints 0
_refine_ls_restrained_S_all 1.066
_refine_ls_R_factor_all 0.0763
_refine_ls_R_factor_gt 0.0646
_refine_ls_shift/su_max 0.000
_refine_ls_shift/su_mean 0.000
_refine_ls_structure_factor_coef Fsqd
_refine_ls_weighting_details 'calc w=1/[\s^2^(Fo^2^)+(0.0490P)^2^+0.8369P] where P=(Fo^2^+2Fc^2^)/3'
_refine_ls_weighting_scheme calc
_refine_ls_wR_factor_gt 0.1438
_refine_ls_wR_factor_ref 0.1566
_reflns_number_gt 2073
_reflns_number_total 2442
_reflns_threshold_expression >2sigma(I)
_cod_data_source_file c2ob26176f.txt
_cod_data_source_block haf5353
_cod_original_sg_symbol_H-M P-1
_cod_database_code 7152656

loop_
_symmetry_equiv_pos_as_xyz
'x, y, z'
'-x, -y, -z'

loop_
_atom_site_label
_atom_site_type_symbol
_atom_site_fract_x
_atom_site_fract_y
_atom_site_fract_z
_atom_site_U_iso_or_equiv
_atom_site_adp_type
_atom_site_occupancy
_atom_site_symmetry_multiplicity
_atom_site_calc_flag
_atom_site_refinement_flags
O1 O 0.3500(3) 0.4651(2) 0.38239(19) 0.0417(5) Uani 1 1 d .
C1 C 0.3105(4) 0.3475(3) 0.4166(3) 0.0334(6) Uani 1 1 d .
C2 C 0.4153(4) 0.2329(3) 0.5329(2) 0.0306(5) Uani 1 1 d .
C3 C 0.3486(4) 0.1115(3) 0.5854(3) 0.0319(5) Uani 1 1 d .
H3 H 0.2441 0.0941 0.5368 0.038 Uiso 1 1 calc R
C4 C 0.4212(4) 0.0060(3) 0.7078(3) 0.0342(6) Uani 1 1 d .
H4 H 0.5357 0.0167 0.7530 0.041 Uiso 1 1 calc R
C5 C 0.3371(4) -0.1069(3) 0.7622(3) 0.0342(6) Uani 1 1 d .
O5 O 0.1753(4) -0.1443(2) 0.7166(2) 0.0494(6) Uani 1 1 d .
H5 H 0.0957 -0.0716 0.6678 0.074 Uiso 1 1 calc R
C6 C 0.4211(4) -0.2146(3) 0.8912(3) 0.0379(6) Uani 1 1 d .
F1 F 0.4432(3) -0.35041(17) 0.88240(19) 0.0540(5) Uani 1 1 d .
F2 F 0.6158(3) -0.2038(2) 0.92227(19) 0.0568(5) Uani 1 1 d .
C7 C 0.2795(6) -0.2023(4) 1.0119(3) 0.0503(8) Uani 1 1 d .
F3 F 0.2575(4) -0.0739(3) 1.0312(2) 0.0811(7) Uani 1 1 d .
F4 F 0.0878(3) -0.2199(3) 0.9964(2) 0.0798(7) Uani 1 1 d .
F5 F 0.3667(4) -0.3004(3) 1.12076(19) 0.0749(7) Uani 1 1 d .
O11 O 0.1690(3) 0.3089(2) 0.3561(2) 0.0437(5) Uani 1 1 d .
C12 C 0.0585(5) 0.4166(3) 0.2393(3) 0.0448(7) Uani 1 1 d .
H12A H 0.0122 0.3684 0.1801 0.054 Uiso 1 1 calc R
H12B H 0.1568 0.4736 0.1902 0.054 Uiso 1 1 calc R
C13 C -0.1309(6) 0.5128(4) 0.2819(4) 0.0654(10) Uani 1 1 d .
H13A H -0.2276 0.4560 0.3307 0.098 Uiso 1 1 calc R
H13B H -0.2047 0.5831 0.2041 0.098 Uiso 1 1 calc R
H13C H -0.0841 0.5623 0.3386 0.098 Uiso 1 1 calc R
N21 N 0.5839(4) 0.2685(2) 0.5874(2) 0.0337(5) Uani 1 1 d .
H21 H 0.573(5) 0.349(4) 0.592(3) 0.037(8) Uiso 1 1 d .
C22 C 0.7834(4) 0.1873(3) 0.6119(3) 0.0358(6) Uani 1 1 d .
H22 H 0.8843 0.2274 0.6405 0.043 Uiso 1 1 calc R
O23 O 0.8458(3) 0.0653(2) 0.6002(2) 0.0410(5) Uani 1 1 d .

loop_
_atom_site_aniso_label
_atom_site_aniso_U_11
_atom_site_aniso_U_22
_atom_site_aniso_U_33
_atom_site_aniso_U_23
_atom_site_aniso_U_13
_atom_site_aniso_U_12
O1 0.0523(12) 0.0322(10) 0.0444(11) -0.0064(8) -0.0045(9) -0.0205(9)
C1 0.0352(13) 0.0327(13) 0.0370(13) -0.0127(11) 0.0032(11) -0.0140(11)
C2 0.0295(12) 0.0317(13) 0.0349(13) -0.0135(11) 0.0026(10) -0.0106(10)
C3 0.0277(12) 0.0344(13) 0.0375(13) -0.0131(11) 0.0028(10) -0.0111(10)
C4 0.0328(13) 0.0363(13) 0.0371(14) -0.0120(11) 0.0024(11) -0.0135(11)
C5 0.0317(13) 0.0346(13) 0.0374(14) -0.0109(11) 0.0000(10) -0.0086(10)
O5 0.0518(13) 0.0402(11) 0.0553(13) 0.0041(9) -0.0173(10) -0.0248(10)
C6 0.0341(14) 0.0371(14) 0.0421(15) -0.0099(12) -0.0015(11) -0.0082(11)
F1 0.0682(12) 0.0309(8) 0.0564(11) -0.0069(8) -0.0044(9) -0.0039(8)
F2 0.0403(10) 0.0655(12) 0.0567(11) 0.0011(9) -0.0131(8) -0.0155(8)
C7 0.0582(19) 0.0528(18) 0.0413(16) -0.0124(14) 0.0031(14) -0.0168(15)
F3 0.1105(19) 0.0709(14) 0.0686(14) -0.0391(12) 0.0143(13) -0.0142(13)
F4 0.0538(13) 0.122(2) 0.0681(14) -0.0245(14) 0.0183(10) -0.0348(13)
F5 0.0940(17) 0.0826(15) 0.0385(10) 0.0002(10) 0.0004(10) -0.0222(13)
O11 0.0473(11) 0.0336(10) 0.0509(12) -0.0027(9) -0.0163(9) -0.0173(9)
C12 0.0455(16) 0.0431(16) 0.0468(16) -0.0086(13) -0.0046(13) -0.0151(13)
C13 0.0484(19) 0.073(2) 0.070(2) -0.019(2) 0.0020(17) -0.0084(17)
N21 0.0367(12) 0.0288(11) 0.0410(12) -0.0135(10) 0.0001(9) -0.0131(9)
C22 0.0338(14) 0.0415(15) 0.0372(14) -0.0128(12) 0.0017(11) -0.0165(11)
O23 0.0331(10) 0.0405(11) 0.0526(12) -0.0168(9) 0.0006(8) -0.0096(8)

loop_
_atom_type_symbol
_atom_type_description
_atom_type_scat_dispersion_real
_atom_type_scat_dispersion_imag
_atom_type_scat_source
C C 0.0033 0.0016 'International Tables Vol C Tables 4.2.6.8 and 6.1.1.4'
H H 0.0000 0.0000 'International Tables Vol C Tables 4.2.6.8 and 6.1.1.4'
N N 0.0061 0.0033 'International Tables Vol C Tables 4.2.6.8 and 6.1.1.4'
O O 0.0106 0.0060 'International Tables Vol C Tables 4.2.6.8 and 6.1.1.4'
F F 0.0171 0.0103 'International Tables Vol C Tables 4.2.6.8 and 6.1.1.4'

loop_
_geom_angle_atom_site_label_1
_geom_angle_atom_site_label_2
_geom_angle_atom_site_label_3
_geom_angle
O1 C1 O11 124.1(2)
O1 C1 C2 122.6(2)
O11 C1 C2 113.3(2)
C3 C2 N21 123.8(2)
C3 C2 C1 123.2(2)
N21 C2 C1 113.0(2)
C2 C3 C4 126.3(2)
C2 C3 H3 116.9
C4 C3 H3 116.9
C5 C4 C3 124.3(2)
C5 C4 H4 117.9
C3 C4 H4 117.9
C4 C5 O5 128.5(2)
C4 C5 C6 121.8(2)
O5 C5 C6 109.7(2)
C5 O5 H5 109.5
F2 C6 F1 107.0(2)
F2 C6 C5 111.4(2)
F1 C6 C5 110.5(2)
F2 C6 C7 106.3(2)
F1 C6 C7 106.1(2)
C5 C6 C7 115.1(2)
F4 C7 F3 108.2(3)
F4 C7 F5 107.8(3)
F3 C7 F5 108.0(3)
F4 C7 C6 111.9(3)
F3 C7 C6 110.0(3)
F5 C7 C6 110.8(3)
C1 O11 C12 116.6(2)
O11 C12 C13 109.8(3)
O11 C12 H12A 109.7
C13 C12 H12A 109.7
O11 C12 H12B 109.7
C13 C12 H12B 109.7
H12A C12 H12B 108.2
C12 C13 H13A 109.5
C12 C13 H13B 109.5
H13A C13 H13B 109.5
C12 C13 H13C 109.5
H13A C13 H13C 109.5
H13B C13 H13C 109.5
C22 N21 C2 125.7(2)
C22 N21 H21 113(2)
C2 N21 H21 120(2)
O23 C22 N21 125.4(2)
O23 C22 H22 117.3
N21 C22 H22 117.3

loop_
_geom_bond_atom_site_label_1
_geom_bond_atom_site_label_2
_geom_bond_distance
O1 C1 1.210(3)
C1 O11 1.322(3)
C1 C2 1.476(4)
C2 C3 1.342(3)
C2 N21 1.413(3)
C3 C4 1.428(4)
C3 H3 0.9400
C4 C5 1.335(4)
C4 H4 0.9400
C5 O5 1.339(3)
C5 C6 1.502(4)
O5 H5 0.8300
C6 F2 1.347(3)
C6 F1 1.353(3)
C6 C7 1.529(4)
C7 F4 1.312(4)
C7 F3 1.322(4)
C7 F5 1.323(4)
O11 C12 1.464(3)
C12 C13 1.485(5)
C12 H12A 0.9800
C12 H12B 0.9800
C13 H13A 0.9700
C13 H13B 0.9700
C13 H13C 0.9700
N21 C22 1.334(3)
N21 H21 0.80(3)
C22 O23 1.221(3)
C22 H22 0.9400

loop_
_geom_torsion_atom_site_label_1
_geom_torsion_atom_site_label_2
_geom_torsion_atom_site_label_3
_geom_torsion_atom_site_label_4
_geom_torsion
O1 C1 C2 C3 168.5(3)
O11 C1 C2 C3 -10.6(4)
O1 C1 C2 N21 -8.0(4)
O11 C1 C2 N21 172.9(2)
N21 C2 C3 C4 5.6(4)
C1 C2 C3 C4 -170.5(2)
C2 C3 C4 C5 173.8(3)
C3 C4 C5 O5 0.1(5)
C3 C4 C5 C6 179.8(2)
C4 C5 C6 F2 -16.1(4)
O5 C5 C6 F2 163.6(2)
C4 C5 C6 F1 -135.0(3)
O5 C5 C6 F1 44.8(3)
C4 C5 C6 C7 104.9(3)
O5 C5 C6 C7 -75.3(3)
F2 C6 C7 F4 -176.2(3)
F1 C6 C7 F4 -62.5(3)
C5 C6 C7 F4 60.0(4)
F2 C6 C7 F3 63.5(3)
F1 C6 C7 F3 177.2(2)
C5 C6 C7 F3 -60.3(3)
F2 C6 C7 F5 -55.8(3)
F1 C6 C7 F5 57.9(3)
C5 C6 C7 F5 -179.6(2)
O1 C1 O11 C12 1.1(4)
C2 C1 O11 C12 -179.8(2)
C1 O11 C12 C13 -85.3(3)
C3 C2 N21 C22 55.8(4)
C1 C2 N21 C22 -127.8(3)
C2 N21 C22 O23 -5.9(4)
